data_7017414
loop_
_publ_author_name
'Archer, Rosanna J.'
'Hawes, Chris S.'
'Jameson, Guy N. L.'
'McKee, Vickie'
'Moubaraki, Boujemaa'
'Chilton, Nicholas F.'
'Murray, Keith S.'
'Schmitt, Wolfgang'
'Kruger, Paul E.'

_publ_section_title
;
 Partial spin crossover behaviour in a dinuclear iron(ii) triple helicate.
;
_journal_issue 45
_journal_name_full 'Dalton transactions (Cambridge, England : 2003)'
_journal_page_first 12368
_journal_page_last 12373
_journal_paper_doi 10.1039/c1dt11381j
_journal_volume 40
_journal_year 2011
_chemical_formula_sum 'C66 H60 Cl4 Fe2 N18 O20.5'
_chemical_formula_weight 1686.82
_chemical_name_systematic
;

?

;
_space_group_IT_number 14
_symmetry_cell_setting monoclinic
_symmetry_space_group_name_Hall '-P 2ybc'
_symmetry_space_group_name_H-M 'P 1 21/c 1'
_atom_sites_solution_hydrogens geom
_atom_sites_solution_primary direct
_atom_sites_solution_secondary difmap
_audit_creation_method SHELXL-97
_cell_angle_alpha 90.00
_cell_angle_beta 107.88(4)
_cell_angle_gamma 90.00
_cell_formula_units_Z 4
_cell_length_a 14.82(4)
_cell_length_b 27.22(8)
_cell_length_c 18.98(6)
_cell_measurement_reflns_used 1825
_cell_measurement_temperature 150(2)
_cell_measurement_theta_max 28.95
_cell_measurement_theta_min 2.97
_cell_volume 7287(4)
_computing_cell_refinement 'Bruker SAINT'
_computing_data_collection 'Bruker APEX2'
_computing_data_reduction 'Bruker SAINT'
_computing_molecular_graphics 'Bruker SHELXTL'
_computing_publication_material 'Bruker SHELXTL'
_computing_structure_refinement 'SHELXL-97 (Sheldrick, 2008)'
_computing_structure_solution 'SHELXS-97 (Sheldrick, 2008)'
_diffrn_ambient_temperature 150(2)
_diffrn_measured_fraction_theta_full 0.998
_diffrn_measured_fraction_theta_max 0.998
_diffrn_measurement_device_type 'Bruker SMART APEX 2 CCD diffractometer'
_diffrn_measurement_method '\w rotation with narrow frames'
_diffrn_radiation_monochromator 'silicon 111'
_diffrn_radiation_source 'ALS Station 11.3.1'
_diffrn_radiation_type Synchrotron
_diffrn_radiation_wavelength 0.77490
_diffrn_reflns_av_R_equivalents 0.5358
_diffrn_reflns_av_sigmaI/netI 0.2866
_diffrn_reflns_limit_h_max 14
_diffrn_reflns_limit_h_min -14
_diffrn_reflns_limit_k_max 26
_diffrn_reflns_limit_k_min -26
_diffrn_reflns_limit_l_max 18
_diffrn_reflns_limit_l_min -18
_diffrn_reflns_number 37303
_diffrn_reflns_theta_full 22.50
_diffrn_reflns_theta_max 22.50
_diffrn_reflns_theta_min 2.95
_exptl_absorpt_coefficient_mu 0.632
_exptl_absorpt_correction_T_max 0.8621
_exptl_absorpt_correction_T_min 0.4708
_exptl_absorpt_correction_type multi-scan
_exptl_absorpt_process_details 'SADABS v2008/1, Sheldrick, G.M., (2008)'
_exptl_crystal_colour orange
_exptl_crystal_density_diffrn 1.538
_exptl_crystal_density_method 'not measured'
_exptl_crystal_description 'thin plate'
_exptl_crystal_F_000 3464
_exptl_crystal_size_max 0.41
_exptl_crystal_size_mid 0.11
_exptl_crystal_size_min 0.01
_refine_diff_density_max 0.670
_refine_diff_density_min -1.029
_refine_diff_density_rms 0.135
_refine_ls_extinction_coef 0.0035(4)
_refine_ls_extinction_expression Fc^*^=kFc[1+0.001xFc^2^\l^3^/sin(2\q)]^-1/4^
_refine_ls_extinction_method SHELXL
_refine_ls_goodness_of_fit_ref 1.184
_refine_ls_hydrogen_treatment constr
_refine_ls_matrix_type full
_refine_ls_number_parameters 1019
_refine_ls_number_reflns 7330
_refine_ls_number_restraints 1996
_refine_ls_restrained_S_all 1.070
_refine_ls_R_factor_all 0.3104
_refine_ls_R_factor_gt 0.1242
_refine_ls_shift/su_max 0.001
_refine_ls_shift/su_mean 0.000
_refine_ls_structure_factor_coef Fsqd
_refine_ls_weighting_details 'calc w=1/[\s^2^(Fo^2^)+(0.1000P)^2^+0.0000P] where P=(Fo^2^+2Fc^2^)/3'
_refine_ls_weighting_scheme calc
_refine_ls_wR_factor_gt 0.2600
_refine_ls_wR_factor_ref 0.3435
_reflns_number_gt 2284
_reflns_number_total 7330
_reflns_threshold_expression >2sigma(I)
_cod_data_source_file c1dt11381j.txt
_cod_data_source_block 1H2O
_cod_depositor_comments
;
The following automatic conversions were performed:

'_symmetry_cell_setting' value 'Monoclinic' changed to 'monoclinic'
according to /home/saulius/struct/CIF-dictionaries/cif_core.dic
dictionary named 'cif_core.dic' version 2.4.1 from 2010-06-29.

Automatic conversion script
Id: cif_fix_values 1715 2011-07-08 13:25:40Z adriana 
;
_cod_original_cell_volume 7284(36)
_cod_original_sg_symbol_H-M P2(1)/c
_cod_original_formula_sum 'C66 H60 Cl4 Fe2 N18 O20.50'
_cod_database_code 7017414

loop_
_symmetry_equiv_pos_as_xyz
'x, y, z'
'-x, y+1/2, -z+1/2'
'-x, -y, -z'
'x, -y-1/2, z-1/2'

loop_
_atom_site_label
_atom_site_type_symbol
_atom_site_fract_x
_atom_site_fract_y
_atom_site_fract_z
_atom_site_U_iso_or_equiv
_atom_site_adp_type
_atom_site_occupancy
_atom_site_symmetry_multiplicity
_atom_site_calc_flag
_atom_site_refinement_flags
Fe1 Fe 1.2124(3) 0.15509(12) 1.08723(15) 0.0793(13) Uani 1 1 d U
Fe2 Fe 0.7174(3) 0.13185(11) 0.49143(14) 0.0779(13) Uani 1 1 d U
N1 N 0.6124(12) 0.0862(6) 0.4605(8) 0.082(4) Uani 1 1 d DU
C1 C 0.5704(15) 0.0544(7) 0.4037(9) 0.074(5) Uani 1 1 d DU
H1A H 0.5949 0.0446 0.3651 0.089 Uiso 1 1 calc R
C2 C 0.4891(15) 0.0398(7) 0.4129(9) 0.081(5) Uani 1 1 d DU
H2A H 0.4482 0.0156 0.3836 0.097 Uiso 1 1 calc R
N2 N 0.4723(13) 0.0647(6) 0.4705(8) 0.080(4) Uani 1 1 d DU
C3 C 0.3905(15) 0.0622(8) 0.4941(10) 0.087(7) Uani 1 1 d DU
H3A H 0.3980 0.0846 0.5360 0.130 Uiso 1 1 calc R
H3B H 0.3823 0.0286 0.5093 0.130 Uiso 1 1 calc R
H3C H 0.3347 0.0719 0.4532 0.130 Uiso 1 1 calc R
C4 C 0.5528(15) 0.0919(7) 0.4984(9) 0.080(5) Uani 1 1 d DU
C5 C 0.5785(15) 0.1234(7) 0.5606(9) 0.079(5) Uani 1 1 d DU
H5A H 0.5385 0.1309 0.5899 0.095 Uiso 1 1 calc R
N3 N 0.6628(13) 0.1407(6) 0.5728(7) 0.077(4) Uani 1 1 d DU
C6 C 0.6960(15) 0.1720(7) 0.6351(8) 0.080(5) Uani 1 1 d DU
C7 C 0.7779(15) 0.1596(7) 0.6888(9) 0.088(6) Uani 1 1 d DU
H7A H 0.8131 0.1317 0.6821 0.106 Uiso 1 1 calc R
C8 C 0.8106(16) 0.1877(7) 0.7541(9) 0.088(6) Uani 1 1 d DU
H8A H 0.8669 0.1794 0.7923 0.105 Uiso 1 1 calc R
C9 C 0.7565(15) 0.2279(7) 0.7596(9) 0.079(6) Uani 1 1 d DU
C10 C 0.6805(16) 0.2428(7) 0.7051(9) 0.084(6) Uani 1 1 d DU
H10A H 0.6497 0.2727 0.7093 0.101 Uiso 1 1 calc R
C11 C 0.6476(16) 0.2140(6) 0.6426(9) 0.085(6) Uani 1 1 d DU
H11A H 0.5915 0.2231 0.6047 0.102 Uiso 1 1 calc R
O1 O 0.7908(11) 0.2569(5) 0.8232(6) 0.088(4) Uani 1 1 d DU
C12 C 0.8778(14) 0.2471(7) 0.8711(9) 0.077(5) Uani 1 1 d DU
C13 C 0.9555(14) 0.2731(7) 0.8697(10) 0.088(6) Uani 1 1 d DU
H13A H 0.9494 0.2976 0.8329 0.105 Uiso 1 1 calc R
C14 C 1.0431(15) 0.2646(7) 0.9209(9) 0.080(5) Uani 1 1 d DU
H14A H 1.0972 0.2820 0.9173 0.096 Uiso 1 1 calc R
C15 C 1.0523(13) 0.2316(7) 0.9764(9) 0.072(4) Uani 1 1 d DU
C16 C 0.9734(13) 0.2081(7) 0.9799(9) 0.073(5) Uani 1 1 d DU
H16A H 0.9774 0.1873 1.0209 0.088 Uiso 1 1 calc R
C17 C 0.8889(14) 0.2133(7) 0.9265(9) 0.072(5) Uani 1 1 d DU
H17A H 0.8368 0.1932 0.9275 0.087 Uiso 1 1 calc R
N4 N 1.1390(11) 0.2250(6) 1.0312(7) 0.068(3) Uani 1 1 d DU
C18 C 1.1912(14) 0.2628(7) 1.0577(9) 0.076(5) Uani 1 1 d DU
H18A H 1.1681 0.2953 1.0460 0.091 Uiso 1 1 calc R
C19 C 1.2866(14) 0.2536(7) 1.1060(9) 0.075(5) Uani 1 1 d DU
N5 N 1.3470(13) 0.2881(6) 1.1392(7) 0.073(4) Uani 1 1 d DU
C20 C 1.3347(17) 0.3422(6) 1.1342(11) 0.087(7) Uani 1 1 d DU
H20A H 1.2711 0.3501 1.1014 0.130 Uiso 1 1 calc R
H20B H 1.3824 0.3566 1.1142 0.130 Uiso 1 1 calc R
H20C H 1.3425 0.3556 1.1836 0.130 Uiso 1 1 calc R
C21 C 1.4268(14) 0.2647(7) 1.1807(9) 0.079(5) Uani 1 1 d DU
H21A H 1.4844 0.2795 1.2094 0.095 Uiso 1 1 calc R
C22 C 1.4072(15) 0.2152(7) 1.1726(9) 0.078(5) Uani 1 1 d DU
H22A H 1.4490 0.1893 1.1953 0.094 Uiso 1 1 calc R
N6 N 1.3181(12) 0.2102(6) 1.1269(7) 0.070(4) Uani 1 1 d DU
N7 N 0.7630(14) 0.1146(6) 0.4087(6) 0.078(4) Uani 1 1 d DU
C23 C 0.7415(16) 0.1269(7) 0.3349(8) 0.082(6) Uani 1 1 d DU
H23A H 0.7017 0.1527 0.3092 0.098 Uiso 1 1 calc R
C24 C 0.7901(16) 0.0939(7) 0.3074(8) 0.080(6) Uani 1 1 d DU
H24A H 0.7892 0.0932 0.2572 0.096 Uiso 1 1 calc R
N8 N 0.8410(14) 0.0614(6) 0.3604(7) 0.084(5) Uani 1 1 d DU
C25 C 0.8976(17) 0.0213(7) 0.3522(9) 0.089(8) Uani 1 1 d DU
H25A H 0.9026 0.0213 0.3019 0.134 Uiso 1 1 calc R
H25B H 0.8684 -0.0094 0.3609 0.134 Uiso 1 1 calc R
H25C H 0.9610 0.0244 0.3881 0.134 Uiso 1 1 calc R
C26 C 0.8173(17) 0.0763(7) 0.4229(8) 0.080(6) Uani 1 1 d DU
C27 C 0.8490(16) 0.0548(6) 0.4950(8) 0.076(6) Uani 1 1 d DU
H27A H 0.8918 0.0280 0.5098 0.092 Uiso 1 1 calc R
N9 N 0.8082(13) 0.0788(6) 0.5373(6) 0.078(4) Uani 1 1 d DU
C28 C 0.8337(15) 0.0575(7) 0.6099(8) 0.069(5) Uani 1 1 d DU
C29 C 0.7615(14) 0.0407(7) 0.6345(8) 0.076(5) Uani 1 1 d DU
H29A H 0.6971 0.0429 0.6046 0.091 Uiso 1 1 calc R
C30 C 0.7869(15) 0.0201(7) 0.7058(8) 0.074(6) Uani 1 1 d DU
H30A H 0.7406 0.0049 0.7238 0.089 Uiso 1 1 calc R
C31 C 0.8801(14) 0.0223(6) 0.7490(8) 0.065(5) Uani 1 1 d DU
C32 C 0.9511(14) 0.0400(7) 0.7267(8) 0.075(5) Uani 1 1 d DU
H32A H 1.0151 0.0395 0.7576 0.090 Uiso 1 1 calc R
C33 C 0.9251(15) 0.0593(7) 0.6551(8) 0.076(6) Uani 1 1 d DU
H33A H 0.9722 0.0741 0.6375 0.091 Uiso 1 1 calc R
O2 O 0.9019(11) -0.0027(4) 0.8171(5) 0.083(5) Uani 1 1 d DU
C34 C 0.9486(15) 0.0259(7) 0.8760(8) 0.071(5) Uani 1 1 d DU
C35 C 0.8968(14) 0.0574(6) 0.9055(8) 0.076(5) Uani 1 1 d DU
H35A H 0.8310 0.0621 0.8816 0.092 Uiso 1 1 calc R
C36 C 0.9424(15) 0.0822(7) 0.9707(9) 0.074(5) Uani 1 1 d DU
H36A H 0.9064 0.1018 0.9938 0.088 Uiso 1 1 calc R
C37 C 1.0364(15) 0.0788(7) 1.0013(9) 0.077(5) Uani 1 1 d DU
C38 C 1.0874(14) 0.0476(7) 0.9725(9) 0.074(5) Uani 1 1 d DU
H38A H 1.1541 0.0449 0.9944 0.089 Uiso 1 1 calc R
C39 C 1.0421(14) 0.0203(7) 0.9120(8) 0.069(5) Uani 1 1 d DU
H39A H 1.0771 -0.0034 0.8946 0.083 Uiso 1 1 calc R
N10 N 1.0854(13) 0.1051(6) 1.0654(7) 0.083(4) Uani 1 1 d DU
C40 C 1.0523(16) 0.1029(7) 1.1216(8) 0.082(6) Uani 1 1 d DU
H40A H 0.9979 0.0842 1.1211 0.098 Uiso 1 1 calc R
C41 C 1.1067(16) 0.1315(8) 1.1852(8) 0.080(5) Uani 1 1 d DU
N11 N 1.0946(13) 0.1292(6) 1.2522(7) 0.079(5) Uani 1 1 d DU
C42 C 1.0246(15) 0.0997(7) 1.2757(9) 0.081(7) Uani 1 1 d DU
H42A H 0.9849 0.0811 1.2333 0.122 Uiso 1 1 calc R
H42B H 0.9846 0.1216 1.2943 0.122 Uiso 1 1 calc R
H42C H 1.0582 0.0769 1.3150 0.122 Uiso 1 1 calc R
C43 C 1.1612(16) 0.1594(7) 1.2956(9) 0.081(6) Uani 1 1 d DU
H43A H 1.1727 0.1650 1.3470 0.097 Uiso 1 1 calc R
C44 C 1.2096(15) 0.1805(7) 1.2517(9) 0.078(6) Uani 1 1 d DU
H44A H 1.2606 0.2032 1.2669 0.094 Uiso 1 1 calc R
N12 N 1.1705(14) 0.1626(6) 1.1837(7) 0.082(4) Uani 1 1 d DU
N13 N 0.6356(12) 0.1825(6) 0.4347(7) 0.075(4) Uani 1 1 d DU
C45 C 0.5524(16) 0.1875(7) 0.3774(10) 0.098(6) Uani 1 1 d DU
H45A H 0.5130 0.1613 0.3526 0.118 Uiso 1 1 calc R
C46 C 0.5360(16) 0.2357(7) 0.3621(10) 0.098(7) Uani 1 1 d DU
H46A H 0.4822 0.2493 0.3263 0.118 Uiso 1 1 calc R
N14 N 0.6124(14) 0.2619(6) 0.4083(8) 0.097(6) Uani 1 1 d DU
C47 C 0.623(2) 0.3145(7) 0.4115(11) 0.108(9) Uani 1 1 d DU
H47A H 0.6830 0.3232 0.4486 0.163 Uiso 1 1 calc R
H47B H 0.5702 0.3292 0.4251 0.163 Uiso 1 1 calc R
H47C H 0.6226 0.3269 0.3629 0.163 Uiso 1 1 calc R
C48 C 0.6702(14) 0.2267(7) 0.4514(9) 0.077(5) Uani 1 1 d DU
C49 C 0.7621(14) 0.2319(7) 0.5026(8) 0.078(5) Uani 1 1 d DU
H49A H 0.7918 0.2627 0.5182 0.093 Uiso 1 1 calc R
N15 N 0.8012(11) 0.1895(6) 0.5258(6) 0.071(3) Uani 1 1 d DU
C50 C 0.8942(13) 0.1927(7) 0.5756(8) 0.073(5) Uani 1 1 d DU
C51 C 0.9602(14) 0.1620(7) 0.5642(8) 0.068(5) Uani 1 1 d DU
H51A H 0.9442 0.1405 0.5227 0.082 Uiso 1 1 calc R
C52 C 1.0518(14) 0.1620(7) 0.6138(9) 0.071(5) Uani 1 1 d DU
H52A H 1.0965 0.1381 0.6099 0.085 Uiso 1 1 calc R
C53 C 1.0771(14) 0.1975(7) 0.6692(9) 0.073(5) Uani 1 1 d DU
C54 C 1.0132(14) 0.2300(7) 0.6778(9) 0.076(5) Uani 1 1 d DU
H54A H 1.0313 0.2547 0.7148 0.091 Uiso 1 1 calc R
C55 C 0.9208(14) 0.2270(7) 0.6319(9) 0.072(5) Uani 1 1 d DU
H55A H 0.8747 0.2490 0.6391 0.086 Uiso 1 1 calc R
O3 O 1.1713(11) 0.1978(5) 0.7134(6) 0.082(4) Uani 1 1 d DU
C56 C 1.1927(14) 0.1779(7) 0.7822(9) 0.073(5) Uani 1 1 d DU
C57 C 1.1231(14) 0.1667(7) 0.8138(8) 0.074(5) Uani 1 1 d DU
H57A H 1.0581 0.1711 0.7869 0.089 Uiso 1 1 calc R
C58 C 1.1497(15) 0.1488(7) 0.8860(9) 0.079(6) Uani 1 1 d DU
H58A H 1.1023 0.1381 0.9067 0.094 Uiso 1 1 calc R
C59 C 1.2416(14) 0.1462(7) 0.9268(8) 0.074(5) Uani 1 1 d DU
C60 C 1.3091(14) 0.1561(7) 0.8931(9) 0.082(6) Uani 1 1 d DU
H60A H 1.3741 0.1505 0.9193 0.099 Uiso 1 1 calc R
C61 C 1.2850(15) 0.1736(8) 0.8231(9) 0.080(6) Uani 1 1 d DU
H61A H 1.3332 0.1831 0.8025 0.096 Uiso 1 1 calc R
N16 N 1.2665(13) 0.1295(6) 0.9997(7) 0.076(4) Uani 1 1 d DU
C62 C 1.3378(16) 0.1005(7) 1.0238(9) 0.082(6) Uani 1 1 d DU
H62A H 1.3747 0.0907 0.9932 0.098 Uiso 1 1 calc R
C63 C 1.3598(17) 0.0834(8) 1.1001(9) 0.095(6) Uani 1 1 d DU
N17 N 1.4329(14) 0.0561(7) 1.1366(8) 0.103(6) Uani 1 1 d DU
C64 C 1.508(2) 0.0322(11) 1.1106(13) 0.145(11) Uani 1 1 d DU
H64A H 1.4939 0.0380 1.0573 0.217 Uiso 1 1 calc R
H64B H 1.5081 -0.0032 1.1200 0.217 Uiso 1 1 calc R
H64C H 1.5696 0.0462 1.1372 0.217 Uiso 1 1 calc R
C65 C 1.4305(17) 0.0538(8) 1.2071(9) 0.100(7) Uani 1 1 d DU
H65A H 1.4741 0.0369 1.2471 0.120 Uiso 1 1 calc R
C66 C 1.3535(17) 0.0804(8) 1.2097(9) 0.095(7) Uani 1 1 d DU
H66A H 1.3310 0.0831 1.2513 0.114 Uiso 1 1 calc R
N18 N 1.3147(13) 0.1020(6) 1.1436(7) 0.086(4) Uani 1 1 d DU
Cl1 Cl 0.5611(6) 0.0835(2) 0.7562(3) 0.092(2) Uani 1 1 d DU
O11 O 0.4848(12) 0.0741(7) 0.7831(8) 0.123(6) Uani 1 1 d DU
O12 O 0.5490(14) 0.0537(5) 0.6923(7) 0.123(7) Uani 1 1 d DU
O13 O 0.6513(11) 0.0732(6) 0.8125(7) 0.111(5) Uani 1 1 d DU
O14 O 0.5594(14) 0.1326(5) 0.7350(7) 0.120(6) Uani 1 1 d DU
Cl2 Cl 0.6276(7) -0.2868(3) 1.0449(4) 0.124(3) Uani 1 1 d DU
O21 O 0.6350(19) -0.2885(12) 1.1211(8) 0.288(13) Uani 1 1 d DU
O22 O 0.5658(18) -0.2485(8) 1.0096(12) 0.222(11) Uani 1 1 d DU
O23 O 0.7244(12) -0.2820(8) 1.0434(8) 0.158(8) Uani 1 1 d DU
O24 O 0.5828(19) -0.3278(8) 1.0078(15) 0.250(12) Uani 1 1 d DU
Cl3 Cl 0.2028(7) -0.1339(3) 0.8853(4) 0.129(3) Uani 1 1 d DU
O31 O 0.2976(13) -0.1397(9) 0.8863(13) 0.207(9) Uani 1 1 d DU
O32 O 0.1723(14) -0.0853(5) 0.8689(8) 0.118(6) Uani 1 1 d DU
O33 O 0.1464(18) -0.1645(7) 0.8199(9) 0.199(9) Uani 1 1 d DU
O34 O 0.1752(16) -0.1540(6) 0.9422(8) 0.160(8) Uani 1 1 d DU
Cl4 Cl 0.1361(6) 0.0766(2) 0.4914(3) 0.090(2) Uani 1 1 d DU
O41 O 0.2130(12) 0.0667(5) 0.5583(7) 0.111(5) Uani 1 1 d DU
O42 O 0.1369(14) 0.1272(5) 0.4748(7) 0.118(6) Uani 1 1 d DU
O43 O 0.0452(12) 0.0641(6) 0.5003(8) 0.118(6) Uani 1 1 d DU
O44 O 0.1524(13) 0.0496(5) 0.4340(7) 0.109(6) Uani 1 1 d DU
O1W O 0.490(2) -0.1603(10) 0.9437(14) 0.070(8) Uani 0.50 1 d PU
O2W O 0.331(2) 0.0253(10) 0.7033(14) 0.081(9) Uani 0.50 1 d PU
O3W O 0.304(3) -0.0026(15) 0.941(2) 0.041(13) Uani 0.25 1 d PU
O4W O 0.218(4) 0.0468(16) 0.801(2) 0.046(13) Uani 0.25 1 d PU

loop_
_atom_site_aniso_label
_atom_site_aniso_U_11
_atom_site_aniso_U_22
_atom_site_aniso_U_33
_atom_site_aniso_U_23
_atom_site_aniso_U_13
_atom_site_aniso_U_12
Fe1 0.142(4) 0.065(2) 0.0420(16) -0.0002(14) 0.045(2) -0.003(2)
Fe2 0.140(4) 0.068(2) 0.0367(16) -0.0026(14) 0.0442(19) 0.000(2)
N1 0.135(10) 0.072(9) 0.055(9) -0.003(6) 0.050(7) 0.001(7)
C1 0.112(16) 0.076(14) 0.036(9) 0.001(7) 0.025(10) 0.010(10)
C2 0.108(16) 0.084(15) 0.049(11) -0.005(8) 0.021(10) 0.016(11)
N2 0.126(12) 0.061(12) 0.063(10) 0.002(7) 0.045(10) 0.014(9)
C3 0.131(16) 0.093(18) 0.044(12) -0.006(11) 0.038(13) -0.004(15)
C4 0.139(13) 0.064(14) 0.054(10) -0.001(7) 0.055(10) 0.002(10)
C5 0.140(15) 0.049(13) 0.065(11) -0.001(7) 0.056(11) 0.008(11)
N3 0.144(12) 0.068(11) 0.037(6) 0.003(5) 0.057(8) -0.001(8)
C6 0.153(16) 0.069(12) 0.038(8) 0.002(7) 0.059(8) -0.001(9)
C7 0.150(18) 0.062(13) 0.061(10) -0.014(9) 0.046(9) -0.018(11)
C8 0.163(18) 0.062(13) 0.050(9) -0.012(8) 0.050(9) 0.001(11)
C9 0.139(16) 0.062(12) 0.053(9) -0.004(8) 0.055(8) -0.005(10)
C10 0.147(18) 0.066(13) 0.051(9) -0.008(8) 0.047(8) -0.006(11)
C11 0.156(18) 0.057(13) 0.054(9) -0.003(8) 0.052(9) -0.010(11)
O1 0.161(13) 0.049(9) 0.056(7) -0.010(6) 0.037(7) 0.000(9)
C12 0.151(13) 0.050(13) 0.048(9) -0.009(7) 0.055(8) 0.010(10)
C13 0.162(14) 0.061(14) 0.049(11) 0.001(9) 0.045(10) -0.009(12)
C14 0.157(14) 0.051(13) 0.042(10) -0.012(7) 0.047(9) -0.013(12)
C15 0.120(11) 0.063(12) 0.049(9) -0.005(7) 0.052(7) -0.004(8)
C16 0.116(12) 0.088(14) 0.038(9) -0.009(9) 0.055(8) -0.003(11)
C17 0.126(12) 0.051(12) 0.049(10) -0.011(8) 0.042(8) -0.003(11)
N4 0.113(10) 0.065(7) 0.048(8) -0.006(6) 0.056(6) -0.001(6)
C18 0.115(13) 0.061(8) 0.065(12) -0.004(9) 0.045(9) 0.010(8)
C19 0.121(12) 0.072(8) 0.041(11) -0.004(9) 0.037(9) 0.004(8)
N5 0.119(13) 0.077(7) 0.036(9) 0.007(7) 0.042(8) 0.003(8)
C20 0.10(2) 0.071(8) 0.101(16) 0.002(12) 0.043(16) -0.005(11)
C21 0.125(14) 0.081(11) 0.034(10) 0.009(9) 0.029(9) 0.004(9)
C22 0.132(12) 0.076(10) 0.028(10) 0.007(9) 0.025(9) -0.002(9)
N6 0.121(9) 0.072(7) 0.030(8) -0.002(6) 0.041(7) 0.005(6)
N7 0.160(14) 0.060(10) 0.034(6) 0.000(5) 0.060(8) 0.002(7)
C23 0.147(19) 0.073(13) 0.036(7) -0.001(8) 0.043(10) 0.012(10)
C24 0.144(19) 0.078(14) 0.032(8) -0.007(8) 0.047(11) 0.005(11)
N8 0.158(17) 0.064(11) 0.057(8) 0.009(7) 0.073(10) 0.009(9)
C25 0.15(3) 0.097(18) 0.037(11) -0.002(10) 0.048(13) 0.021(13)
C26 0.156(17) 0.056(12) 0.055(7) 0.010(8) 0.070(10) 0.003(9)
C27 0.140(18) 0.057(12) 0.044(8) -0.003(7) 0.045(10) 0.003(9)
N9 0.148(11) 0.067(8) 0.030(6) 0.008(6) 0.045(7) 0.008(7)
C28 0.133(14) 0.043(11) 0.040(7) 0.000(7) 0.041(7) -0.004(11)
C29 0.131(14) 0.061(14) 0.044(8) 0.001(8) 0.042(8) 0.001(12)
C30 0.141(14) 0.055(13) 0.035(8) -0.009(8) 0.040(8) -0.012(13)
C31 0.138(14) 0.042(11) 0.029(7) -0.012(7) 0.046(7) -0.001(11)
C32 0.134(14) 0.076(14) 0.029(7) -0.011(8) 0.044(8) -0.004(12)
C33 0.135(14) 0.060(13) 0.039(8) 0.002(9) 0.036(8) -0.011(13)
O2 0.163(14) 0.050(9) 0.038(6) -0.003(5) 0.035(7) -0.010(8)
C34 0.137(14) 0.051(12) 0.030(8) 0.000(7) 0.033(8) -0.009(11)
C35 0.132(13) 0.056(13) 0.049(10) -0.003(8) 0.041(9) -0.008(11)
C36 0.130(12) 0.053(13) 0.048(10) -0.007(8) 0.043(10) -0.010(12)
C37 0.129(12) 0.057(12) 0.054(9) 0.001(7) 0.043(9) -0.003(10)
C38 0.118(14) 0.065(14) 0.047(10) 0.002(7) 0.038(9) -0.013(11)
C39 0.129(13) 0.056(12) 0.034(10) 0.006(8) 0.044(9) -0.011(12)
N10 0.133(10) 0.064(9) 0.061(8) -0.001(6) 0.046(7) -0.004(8)
C40 0.152(16) 0.050(13) 0.055(8) 0.006(8) 0.048(10) -0.003(10)
C41 0.125(16) 0.075(14) 0.050(7) 0.006(8) 0.041(9) -0.002(10)
N11 0.135(16) 0.062(12) 0.051(7) 0.006(7) 0.044(9) -0.006(9)
C42 0.14(2) 0.075(17) 0.030(10) -0.005(9) 0.036(12) -0.019(13)
C43 0.131(18) 0.073(15) 0.051(9) -0.005(9) 0.047(11) -0.007(11)
C44 0.123(17) 0.070(14) 0.055(8) -0.002(9) 0.047(10) -0.001(10)
N12 0.152(14) 0.062(12) 0.050(6) -0.004(6) 0.058(8) -0.010(7)
N13 0.125(11) 0.075(7) 0.038(7) -0.003(6) 0.046(6) 0.002(6)
C45 0.150(17) 0.078(11) 0.062(12) 0.004(10) 0.024(9) -0.002(10)
C46 0.161(17) 0.083(12) 0.051(11) 0.020(10) 0.032(9) -0.003(11)
N14 0.166(16) 0.076(8) 0.052(10) 0.016(8) 0.037(9) -0.008(10)
C47 0.19(3) 0.068(9) 0.078(14) 0.015(11) 0.055(17) 0.007(13)
C48 0.124(14) 0.068(8) 0.054(11) -0.001(8) 0.052(8) 0.006(8)
C49 0.142(14) 0.073(8) 0.030(10) 0.012(8) 0.042(8) -0.012(8)
N15 0.131(9) 0.072(7) 0.021(7) -0.007(6) 0.042(6) -0.001(6)
C50 0.125(10) 0.078(13) 0.029(9) -0.002(7) 0.041(7) -0.004(8)
C51 0.125(12) 0.060(12) 0.032(9) 0.010(8) 0.042(8) -0.006(11)
C52 0.116(12) 0.058(12) 0.053(11) 0.001(8) 0.048(9) -0.008(11)
C53 0.121(13) 0.071(13) 0.037(9) 0.005(8) 0.041(7) -0.008(10)
C54 0.122(13) 0.073(14) 0.042(10) -0.012(9) 0.039(9) -0.014(11)
C55 0.112(13) 0.064(13) 0.050(11) -0.003(8) 0.041(9) -0.019(11)
O3 0.128(12) 0.088(11) 0.040(7) 0.007(6) 0.042(6) -0.008(9)
C56 0.115(13) 0.062(13) 0.046(9) 0.004(9) 0.032(7) -0.003(13)
C57 0.112(13) 0.068(14) 0.048(8) -0.008(9) 0.032(8) -0.021(12)
C58 0.121(13) 0.072(14) 0.050(9) -0.009(9) 0.037(8) -0.017(14)
C59 0.127(14) 0.057(12) 0.036(7) -0.015(7) 0.025(7) -0.019(12)
C60 0.118(14) 0.074(14) 0.054(9) 0.005(10) 0.024(8) -0.006(13)
C61 0.114(13) 0.067(14) 0.062(10) 0.004(10) 0.031(9) -0.017(14)
N16 0.131(13) 0.061(11) 0.044(6) -0.007(6) 0.040(7) 0.006(8)
C62 0.140(18) 0.056(15) 0.058(8) 0.005(8) 0.044(10) 0.002(10)
C63 0.160(17) 0.086(15) 0.050(8) 0.006(9) 0.048(10) 0.025(10)
N17 0.160(17) 0.106(15) 0.056(8) 0.012(9) 0.051(10) 0.026(10)
C64 0.19(3) 0.16(3) 0.105(18) 0.033(18) 0.075(18) 0.07(2)
C65 0.16(2) 0.096(17) 0.042(8) 0.008(10) 0.031(10) 0.013(12)
C66 0.17(2) 0.085(16) 0.036(8) -0.001(8) 0.039(10) 0.013(11)
N18 0.141(11) 0.076(8) 0.047(7) 0.001(7) 0.040(8) 0.006(7)
Cl1 0.149(8) 0.079(4) 0.060(4) -0.001(3) 0.050(4) -0.001(5)
O11 0.142(13) 0.162(17) 0.079(10) 0.014(10) 0.055(10) -0.014(12)
O12 0.23(2) 0.083(10) 0.067(8) -0.017(7) 0.055(10) -0.018(13)
O13 0.146(12) 0.114(14) 0.074(9) -0.006(8) 0.035(7) 0.021(11)
O14 0.24(2) 0.070(8) 0.066(9) 0.009(7) 0.072(11) 0.012(11)
Cl2 0.196(11) 0.111(6) 0.092(5) 0.003(4) 0.086(6) 0.010(6)
O21 0.28(3) 0.51(4) 0.107(10) 0.048(14) 0.111(17) 0.01(3)
O22 0.25(2) 0.170(17) 0.212(19) -0.004(16) 0.02(2) 0.071(18)
O23 0.183(14) 0.23(2) 0.074(11) 0.015(12) 0.066(13) 0.000(14)
O24 0.27(3) 0.148(16) 0.35(3) -0.092(19) 0.13(3) -0.045(17)
Cl3 0.206(10) 0.116(6) 0.101(5) 0.041(4) 0.099(6) 0.032(7)
O31 0.226(15) 0.21(2) 0.23(2) 0.081(17) 0.142(16) 0.083(15)
O32 0.188(19) 0.088(9) 0.090(11) 0.020(8) 0.061(12) 0.009(11)
O33 0.37(3) 0.112(13) 0.120(11) 0.001(10) 0.084(16) 0.000(17)
O34 0.32(3) 0.099(13) 0.117(11) 0.025(10) 0.152(16) 0.015(15)
Cl4 0.154(8) 0.074(4) 0.059(3) -0.008(3) 0.058(4) 0.001(5)
O41 0.187(14) 0.083(12) 0.061(7) 0.010(7) 0.033(8) 0.007(11)
O42 0.24(2) 0.068(7) 0.070(9) 0.018(7) 0.085(12) 0.013(10)
O43 0.175(12) 0.120(13) 0.091(10) -0.047(10) 0.085(10) -0.039(12)
O44 0.186(19) 0.088(10) 0.069(8) -0.018(8) 0.064(10) 0.025(12)
O1W 0.069(14) 0.064(13) 0.081(12) -0.004(10) 0.027(11) -0.006(11)
O2W 0.090(15) 0.086(14) 0.069(12) 0.014(10) 0.027(11) -0.008(11)
O3W 0.039(18) 0.034(17) 0.048(16) -0.010(12) 0.011(13) -0.002(12)
O4W 0.057(18) 0.043(17) 0.037(15) -0.011(12) 0.011(13) 0.005(13)

loop_
_atom_type_symbol
_atom_type_description
_atom_type_scat_dispersion_real
_atom_type_scat_dispersion_imag
_atom_type_scat_source
C C 0.0033 0.0016 'International Tables Vol C Tables 4.2.6.8 and 6.1.1.4'
H H 0.0000 0.0000 'International Tables Vol C Tables 4.2.6.8 and 6.1.1.4'
N N 0.0061 0.0033 'International Tables Vol C Tables 4.2.6.8 and 6.1.1.4'
O O 0.0106 0.0060 'International Tables Vol C Tables 4.2.6.8 and 6.1.1.4'
Cl Cl 0.1484 0.1585 'International Tables Vol C Tables 4.2.6.8 and 6.1.1.4'
Fe Fe 0.3463 0.8444 'International Tables Vol C Tables 4.2.6.8 and 6.1.1.4'

loop_
_geom_angle_atom_site_label_1
_geom_angle_atom_site_label_2
_geom_angle_atom_site_label_3
_geom_angle
_geom_angle_publ_flag
N12 Fe1 N18 89.1(7) y
N12 Fe1 N6 90.3(6) y
N18 Fe1 N6 88.2(7) y
N12 Fe1 N16 165.8(7) y
N18 Fe1 N16 78.1(6) y
N6 Fe1 N16 95.3(6) y
N12 Fe1 N10 76.5(6) y
N18 Fe1 N10 96.2(7) y
N6 Fe1 N10 166.0(5) y
N16 Fe1 N10 98.6(6) y
N12 Fe1 N4 95.6(6) y
N18 Fe1 N4 164.2(7) y
N6 Fe1 N4 76.7(6) y
N16 Fe1 N4 98.4(5) y
N10 Fe1 N4 99.6(7) y
N13 Fe2 N1 88.9(8) y
N13 Fe2 N7 92.1(6) y
N1 Fe2 N7 92.7(7) y
N13 Fe2 N3 90.7(7) y
N1 Fe2 N3 80.2(6) y
N7 Fe2 N3 172.3(7) y
N13 Fe2 N15 80.8(7) y
N1 Fe2 N15 166.3(7) y
N7 Fe2 N15 96.8(7) y
N3 Fe2 N15 90.7(6) y
N13 Fe2 N9 171.8(6) y
N1 Fe2 N9 92.3(8) y
N7 Fe2 N9 79.7(6) y
N3 Fe2 N9 97.5(7) y
N15 Fe2 N9 99.2(8) y
C4 N1 C1 106.6(14) ?
C4 N1 Fe2 111.9(11) ?
C1 N1 Fe2 140.4(12) ?
C2 C1 N1 107.2(14) ?
C1 C2 N2 110.5(15) ?
C4 N2 C2 103.1(14) ?
C4 N2 C3 129.3(14) ?
C2 N2 C3 127.6(16) ?
N1 C4 N2 112.3(14) ?
N1 C4 C5 118.5(16) ?
N2 C4 C5 129.2(16) ?
N3 C5 C4 111.5(16) ?
C5 N3 C6 115.9(14) ?
C5 N3 Fe2 115.2(11) ?
C6 N3 Fe2 127.5(13) ?
C7 C6 C11 120.0(15) ?
C7 C6 N3 118.3(16) ?
C11 C6 N3 121.7(17) ?
C6 C7 C8 120.5(17) ?
C9 C8 C7 116.5(17) ?
C10 C9 C8 123.6(15) ?
C10 C9 O1 119.5(16) ?
C8 C9 O1 116.6(15) ?
C9 C10 C11 118.9(17) ?
C10 C11 C6 120.1(17) ?
C12 O1 C9 119.0(14) ?
O1 C12 C13 121.4(17) ?
O1 C12 C17 120.8(17) ?
C13 C12 C17 117.6(17) ?
C12 C13 C14 121.2(17) ?
C15 C14 C13 120.3(17) ?
C16 C15 C14 117.9(16) ?
C16 C15 N4 121.0(15) ?
C14 C15 N4 120.9(16) ?
C15 C16 C17 121.9(16) ?
C16 C17 C12 120.6(18) ?
C18 N4 C15 119.5(16) ?
C18 N4 Fe1 109.8(12) ?
C15 N4 Fe1 130.7(12) ?
N4 C18 C19 117.3(17) ?
N6 C19 N5 112.3(16) ?
N6 C19 C18 122.9(17) ?
N5 C19 C18 124.5(17) ?
C19 N5 C21 106.5(15) ?
C19 N5 C20 128.7(17) ?
C21 N5 C20 124.8(16) ?
N5 C21 C22 106.1(16) ?
N6 C22 C21 107.7(15) ?
C19 N6 C22 107.2(15) ?
C19 N6 Fe1 112.3(13) ?
C22 N6 Fe1 140.1(13) ?
C26 N7 C23 110.0(12) ?
C26 N7 Fe2 111.9(9) ?
C23 N7 Fe2 137.0(13) ?
C24 C23 N7 104.2(14) ?
C23 C24 N8 112.5(13) ?
C24 N8 C26 102.1(13) ?
C24 N8 C25 128.7(13) ?
C26 N8 C25 129.1(14) ?
N7 C26 N8 111.1(13) ?
N7 C26 C27 122.1(13) ?
N8 C26 C27 126.8(15) ?
N9 C27 C26 107.6(14) ?
C27 N9 C28 110.5(14) ?
C27 N9 Fe2 118.1(10) ?
C28 N9 Fe2 131.2(11) ?
C33 C28 C29 121.7(14) ?
C33 C28 N9 120.5(16) ?
C29 C28 N9 117.3(16) ?
C28 C29 C30 117.1(16) ?
C31 C30 C29 118.7(16) ?
C32 C31 C30 124.8(14) ?
C32 C31 O2 118.9(16) ?
C30 C31 O2 115.6(15) ?
C31 C32 C33 115.8(16) ?
C28 C33 C32 121.5(16) ?
C34 O2 C31 113.1(13) ?
C39 C34 O2 122.3(17) ?
C39 C34 C35 118.4(15) ?
O2 C34 C35 118.8(17) ?
C34 C35 C36 119.1(17) ?
C37 C36 C35 120.6(17) ?
C36 C37 C38 120.2(16) ?
C36 C37 N10 122.1(16) ?
C38 C37 N10 117.6(17) ?
C37 C38 C39 119.3(17) ?
C34 C39 C38 122.0(17) ?
C40 N10 C37 117.4(15) ?
C40 N10 Fe1 112.3(11) ?
C37 N10 Fe1 130.2(12) ?
N10 C40 C41 113.7(16) ?
N12 C41 N11 111.6(14) ?
N12 C41 C40 124.2(14) ?
N11 C41 C40 124.2(16) ?
C41 N11 C43 105.4(14) ?
C41 N11 C42 128.2(15) ?
C43 N11 C42 126.4(13) ?
N11 C43 C44 107.6(14) ?
N12 C44 C43 106.4(15) ?
C41 N12 C44 108.9(13) ?
C41 N12 Fe1 111.8(11) ?
C44 N12 Fe1 135.8(14) ?
C48 N13 C45 106.9(14) ?
C48 N13 Fe2 112.9(12) ?
C45 N13 Fe2 140.0(13) ?
C46 C45 N13 108.8(16) ?
C45 C46 N14 107.8(16) ?
C48 N14 C46 104.7(15) ?
C48 N14 C47 129.0(17) ?
C46 N14 C47 126.2(17) ?
N13 C48 N14 111.8(15) ?
N13 C48 C49 118.9(16) ?
N14 C48 C49 129.0(17) ?
N15 C49 C48 112.1(16) ?
C49 N15 C50 114.3(15) ?
C49 N15 Fe2 114.8(12) ?
C50 N15 Fe2 130.7(13) ?
C51 C50 C55 119.5(16) ?
C51 C50 N15 117.3(15) ?
C55 C50 N15 123.1(16) ?
C50 C51 C52 119.5(16) ?
C53 C52 C51 119.5(17) ?
C54 C53 C52 120.9(16) ?
C54 C53 O3 122.4(16) ?
C52 C53 O3 116.7(16) ?
C53 C54 C55 119.0(17) ?
C54 C55 C50 121.3(17) ?
C56 O3 C53 118.2(14) ?
C61 C56 O3 118.8(16) ?
C61 C56 C57 119.4(15) ?
O3 C56 C57 121.5(16) ?
C56 C57 C58 118.8(17) ?
C59 C58 C57 121.1(17) ?
C58 C59 C60 118.4(15) ?
C58 C59 N16 120.1(16) ?
C60 C59 N16 121.2(16) ?
C61 C60 C59 121.1(17) ?
C60 C61 C56 120.6(17) ?
C62 N16 C59 119.4(14) ?
C62 N16 Fe1 112.4(11) ?
C59 N16 Fe1 127.4(12) ?
N16 C62 C63 117.2(16) ?
N18 C63 N17 112.4(14) ?
N18 C63 C62 119.9(16) ?
N17 C63 C62 126.7(16) ?
C63 N17 C65 106.3(14) ?
C63 N17 C64 130.0(15) ?
C65 N17 C64 123.7(16) ?
N17 C65 C66 106.7(15) ?
N18 C66 C65 108.6(15) ?
C63 N18 C66 105.3(14) ?
C63 N18 Fe1 111.6(11) ?
C66 N18 Fe1 143.1(12) ?
O14 Cl1 O11 109.6(11) ?
O14 Cl1 O12 108.3(8) ?
O11 Cl1 O12 107.6(11) ?
O14 Cl1 O13 109.1(11) ?
O11 Cl1 O13 111.0(9) ?
O12 Cl1 O13 111.3(10) ?
O24 Cl2 O22 102.4(15) ?
O24 Cl2 O21 111.7(16) ?
O22 Cl2 O21 110.2(15) ?
O24 Cl2 O23 112.8(14) ?
O22 Cl2 O23 115.1(14) ?
O21 Cl2 O23 104.8(13) ?
O34 Cl3 O32 113.4(10) ?
O34 Cl3 O31 118.6(13) ?
O32 Cl3 O31 111.2(13) ?
O34 Cl3 O33 101.6(12) ?
O32 Cl3 O33 106.1(12) ?
O31 Cl3 O33 104.2(13) ?
O44 Cl4 O42 109.0(8) ?
O44 Cl4 O41 107.9(10) ?
O42 Cl4 O41 108.6(10) ?
O44 Cl4 O43 110.9(10) ?
O42 Cl4 O43 109.1(11) ?
O41 Cl4 O43 111.3(9) ?

loop_
_geom_bond_atom_site_label_1
_geom_bond_atom_site_label_2
_geom_bond_distance
_geom_bond_publ_flag
Fe1 N12 2.116(14) y
Fe1 N18 2.130(16) y
Fe1 N6 2.132(17) y
Fe1 N16 2.168(14) y
Fe1 N10 2.255(17) y
Fe1 N4 2.287(16) y
Fe2 N13 1.931(16) y
Fe2 N1 1.936(16) y
Fe2 N7 1.948(12) y
Fe2 N3 1.965(14) y
Fe2 N15 1.984(17) y
Fe2 N9 1.984(16) y
N1 C4 1.307(17) ?
N1 C1 1.374(17) ?
C1 C2 1.329(19) ?
C2 N2 1.372(17) ?
N2 C4 1.365(18) ?
N2 C3 1.417(17) ?
C4 C5 1.415(18) ?
C5 N3 1.288(17) ?
N3 C6 1.419(17) ?
C6 C7 1.37(2) ?
C6 C11 1.380(19) ?
C7 C8 1.410(18) ?
C8 C9 1.378(19) ?
C9 C10 1.336(19) ?
C9 O1 1.401(16) ?
C10 C11 1.380(18) ?
O1 C12 1.357(17) ?
C12 C13 1.358(19) ?
C12 C17 1.369(19) ?
C13 C14 1.381(19) ?
C14 C15 1.359(18) ?
C15 C16 1.352(18) ?
C15 N4 1.394(18) ?
C16 C17 1.355(18) ?
N4 C18 1.291(17) ?
C18 C19 1.451(19) ?
C19 N6 1.287(17) ?
C19 N5 1.317(17) ?
N5 C21 1.362(18) ?
N5 C20 1.483(17) ?
C21 C22 1.375(19) ?
C22 N6 1.345(18) ?
N7 C26 1.294(17) ?
N7 C23 1.379(16) ?
C23 C24 1.352(18) ?
C24 N8 1.378(17) ?
N8 C26 1.396(16) ?
N8 C25 1.413(17) ?
C26 C27 1.429(18) ?
C27 N9 1.318(16) ?
N9 C28 1.434(17) ?
C28 C33 1.364(19) ?
C28 C29 1.370(19) ?
C29 C30 1.406(18) ?
C30 C31 1.373(19) ?
C31 C32 1.339(19) ?
C31 O2 1.408(16) ?
C32 C33 1.395(17) ?
O2 C34 1.363(16) ?
C34 C39 1.352(19) ?
C34 C35 1.379(19) ?
C35 C36 1.389(18) ?
C36 C37 1.338(19) ?
C37 C38 1.358(19) ?
C37 N10 1.407(18) ?
C38 C39 1.359(18) ?
N10 C40 1.304(16) ?
C40 C41 1.454(19) ?
C41 N12 1.277(17) ?
C41 N11 1.340(17) ?
N11 C43 1.352(18) ?
N11 C42 1.484(17) ?
C43 C44 1.380(18) ?
C44 N12 1.333(17) ?
N13 C48 1.306(17) ?
N13 C45 1.378(18) ?
C45 C46 1.349(19) ?
C46 N14 1.397(18) ?
N14 C48 1.376(18) ?
N14 C47 1.440(17) ?
C48 C49 1.416(19) ?
C49 N15 1.307(17) ?
N15 C50 1.412(18) ?
C50 C51 1.354(19) ?
C50 C55 1.383(18) ?
C51 C52 1.394(18) ?
C52 C53 1.390(19) ?
C53 C54 1.341(19) ?
C53 O3 1.391(17) ?
C54 C55 1.381(18) ?
O3 C56 1.360(16) ?
C56 C61 1.354(19) ?
C56 C57 1.377(19) ?
C57 C58 1.391(18) ?
C58 C59 1.345(19) ?
C59 C60 1.370(19) ?
C59 N16 1.394(17) ?
C60 C61 1.352(18) ?
N16 C62 1.285(17) ?
C62 C63 1.461(19) ?
C63 N18 1.312(17) ?
C63 N17 1.320(18) ?
N17 C65 1.350(17) ?
N17 C64 1.492(18) ?
C65 C66 1.366(19) ?
C66 N18 1.345(17) ?
Cl1 O14 1.394(12) ?
Cl1 O11 1.400(13) ?
Cl1 O12 1.423(11) ?
Cl1 O13 1.458(14) ?
Cl2 O24 1.376(14) ?
Cl2 O22 1.413(14) ?
Cl2 O21 1.417(14) ?
Cl2 O23 1.450(15) ?
Cl3 O34 1.380(12) ?
Cl3 O32 1.401(13) ?
Cl3 O31 1.408(15) ?
Cl3 O33 1.514(15) ?
Cl4 O44 1.396(11) ?
Cl4 O42 1.414(12) ?
Cl4 O41 1.447(13) ?
Cl4 O43 1.448(14) ?
